data_8102965
loop_
_publ_author_name
'Dogan, L.'
'Emirdag-Eanes, M.'

_publ_section_title
;
Crystal structure of distrontium manganese(III) tetraoxophosphate 
heptaoxodiphosphate, Sr~2~Mn[PO~4~][P~2~O~7~]
;
_journal_issue 2
_journal_name_full 'Zeitschrift f\"ur Kristallographie - New Crystal Structures'
_journal_page_first 89
_journal_page_last 90
_journal_volume 222
_journal_year 2007
_chemical_formula_structural Sr2Mn[PO4][P2O7]
_chemical_formula_sum 'Mn O11 P3 Sr2'
_chemical_formula_weight 499.09
_chemical_name_systematic
;
 distrontium manganese tetraoxophosphate heptaoxodiphosphate
;
_space_group_IT_number 14
_symmetry_cell_setting monoclinic
_symmetry_space_group_name_Hall '-P 2ybc'
_symmetry_space_group_name_H-M 'P 1 21/c 1'
_atom_sites_solution_primary direct
_atom_sites_solution_secondary difmap
_audit_creation_method SHELXL-97
_cell_angle_alpha 90.00
_cell_angle_beta 99.22(3)
_cell_angle_gamma 90.00
_cell_formula_units_Z 4
_cell_length_a 6.6410(13)
_cell_length_b 6.8341(14)
_cell_length_c 19.554(4)
_cell_measurement_reflns_used 5264
_cell_measurement_temperature 298(2)
_cell_measurement_theta_max 28.84
_cell_measurement_theta_min 2.76
_cell_volume 876.0(3)
_computing_cell_refinement 'SAINTPLUS 6.02A'
_computing_data_collection 'SMART 5.054'
_computing_data_reduction 'SAINTPLUS 6.02A'
_computing_molecular_graphics XP
_computing_structure_refinement 'SHELXL-97 (Sheldrick, 1997)'
_computing_structure_solution 'SHELXS-97 (Sheldrick, 1990)'
_diffrn_ambient_temperature 298(2)
_diffrn_measured_fraction_theta_full 0.996
_diffrn_measured_fraction_theta_max 0.996
_diffrn_measurement_device_type 'Bruker SMART 1000 CCD'
_diffrn_measurement_method '0.3\% omega scans'
_diffrn_radiation_monochromator graphite
_diffrn_radiation_source 'fine-focus sealed tube'
_diffrn_radiation_type MoK\a
_diffrn_radiation_wavelength 0.71073
_diffrn_reflns_av_R_equivalents 0.0484
_diffrn_reflns_av_sigmaI/netI 0.0344
_diffrn_reflns_limit_h_max 7
_diffrn_reflns_limit_h_min -7
_diffrn_reflns_limit_k_max 8
_diffrn_reflns_limit_k_min -8
_diffrn_reflns_limit_l_max 23
_diffrn_reflns_limit_l_min -23
_diffrn_reflns_number 6776
_diffrn_reflns_theta_full 25.00
_diffrn_reflns_theta_max 25.00
_diffrn_reflns_theta_min 3.49
_diffrn_standards_decay_% <1
_diffrn_standards_interval_count 0
_exptl_absorpt_coefficient_mu 14.159
_exptl_absorpt_correction_T_max 0.610
_exptl_absorpt_correction_T_min 0.394
_exptl_absorpt_correction_type numerical
_exptl_crystal_colour red
_exptl_crystal_density_diffrn 3.784
_exptl_crystal_density_method 'not measured'
_exptl_crystal_description column
_exptl_crystal_F_000 936
_exptl_crystal_size_max 0.420
_exptl_crystal_size_mid 0.055
_exptl_crystal_size_min 0.034
_refine_diff_density_max 0.817
_refine_diff_density_min -0.705
_refine_diff_density_rms 0.172
_refine_ls_extinction_coef 0.0091(15)
_refine_ls_extinction_expression Fc^*^=kFc[1+0.001xFc^2^\l^3^/sin(2\q)]^-1/4^
_refine_ls_extinction_method SHELXL
_refine_ls_goodness_of_fit_ref 1.416
_refine_ls_matrix_type full
_refine_ls_number_parameters 154
_refine_ls_number_reflns 1491
_refine_ls_number_restraints 0
_refine_ls_restrained_S_all 1.416
_refine_ls_R_factor_all 0.0520
_refine_ls_R_factor_gt 0.0510
_refine_ls_shift/su_max 0.000
_refine_ls_shift/su_mean 0.000
_refine_ls_structure_factor_coef Fsqd
_refine_ls_weighting_details 'w=1/[\s^2^(Fo^2^)+(0.0406P)^2^+0.6310P] where P=(Fo^2^+2Fc^2^)/3'
_refine_ls_weighting_scheme calc
_refine_ls_wR_factor_gt 0.0901
_refine_ls_wR_factor_ref 0.0904
_reflns_number_gt 1478
_reflns_number_total 1491
_reflns_threshold_expression >2sigma(I)
_cod_data_source_file 409913.cff
_cod_data_source_block Sr3MnP3O11
_cod_depositor_comments
;
The following automatic conversions were performed:

'_refine_ls_weighting_scheme' value 'calc
w=1/[\s^2^(Fo^2^)+(0.0406P)^2^+0.6310P] where P=(Fo^2^+2Fc^2^)/3' was
changed to 'calc'. New tag '_refine_ls_weighting_details' was
created. The value of the new tag was set to
'w=1/[\s^2^(Fo^2^)+(0.0406P)^2^+0.6310P] where P=(Fo^2^+2Fc^2^)/3'.

Automatic conversion script
Id: cif_fix_values 3143 2015-03-26 13:38:13Z robertas 
;
_cod_original_sg_symbol_H-M P12(1)/c1
_cod_database_code 8102965

loop_
_symmetry_equiv_pos_as_xyz
'x, y, z'
'-x, y+1/2, -z+1/2'
'-x, -y, -z'
'x, -y-1/2, z-1/2'

loop_
_atom_site_label
_atom_site_type_symbol
_atom_site_fract_x
_atom_site_fract_y
_atom_site_fract_z
_atom_site_U_iso_or_equiv
_atom_site_adp_type
_atom_site_occupancy
_atom_site_symmetry_multiplicity
_atom_site_Wyckoff_symbol
_atom_site_calc_flag
_atom_site_refinement_flags
_atom_site_disorder_assembly
_atom_site_disorder_group
Sr1 Sr 0.31204(10) 0.63964(10) 0.42803(3) 0.0155(2) Uani 1 4 e d . . .
Sr2 Sr 0.33686(9) 0.95977(9) 0.23060(3) 0.0140(2) Uani 1 4 e d . . .
Mn1 Mn 0.04101(15) 1.13070(14) 0.37642(5) 0.0100(2) Uani 1 4 e d . . .
P1 P -0.4429(2) 1.1359(2) 0.40822(8) 0.0095(4) Uani 1 4 e d . . .
P2 P -0.1761(2) 0.9583(3) 0.22873(8) 0.0094(4) Uani 1 4 e d . . .
P3 P 0.1780(3) 1.1913(2) 0.54339(8) 0.0102(4) Uani 1 4 e d . . .
O1 O 0.3683(7) 1.0214(7) 0.3754(2) 0.0134(10) Uani 1 4 e d . . .
O2 O -0.2959(7) 1.1782(7) 0.3567(2) 0.0137(10) Uani 1 4 e d . . .
O3 O 0.3141(7) 1.0052(7) 0.5313(2) 0.0134(10) Uani 1 4 e d . . .
O4 O 0.4920(7) 0.6873(7) 0.5508(2) 0.0143(10) Uani 1 4 e d . . .
O5 O 0.0754(7) 1.3849(7) 0.3360(2) 0.0133(10) Uani 1 4 e d . . .
O6 O 0.3053(7) 0.6352(7) 0.2977(2) 0.0144(10) Uani 1 4 e d . . .
O7 O 0.0104(7) 1.0146(7) 0.2847(2) 0.0143(10) Uani 1 4 e d . . .
O8 O 0.3102(7) 1.3066(7) 0.2452(2) 0.0149(10) Uani 1 4 e d . . .
O9 O -0.0010(7) 0.8811(7) 0.4199(2) 0.0141(10) Uani 1 4 e d . . .
O10 O 0.3072(7) 1.3411(7) 0.5859(2) 0.0180(11) Uani 1 4 e d . . .
O11 O 0.0873(7) 1.2597(7) 0.4676(2) 0.0130(10) Uani 1 4 e d . . .

loop_
_atom_site_aniso_label
_atom_site_aniso_U_11
_atom_site_aniso_U_22
_atom_site_aniso_U_33
_atom_site_aniso_U_23
_atom_site_aniso_U_13
_atom_site_aniso_U_12
Sr1 0.0125(3) 0.0199(4) 0.0129(3) -0.0029(3) -0.0017(2) 0.0030(3)
Sr2 0.0107(3) 0.0120(3) 0.0196(3) -0.0025(2) 0.0033(2) -0.0002(2)
Mn1 0.0103(5) 0.0107(5) 0.0088(5) 0.0003(4) 0.0003(4) -0.0012(4)
P1 0.0072(8) 0.0112(8) 0.0094(7) 0.0013(6) -0.0004(6) -0.0004(6)
P2 0.0072(8) 0.0117(8) 0.0088(7) -0.0010(6) -0.0003(6) 0.0000(6)
P3 0.0082(8) 0.0127(8) 0.0091(7) 0.0011(6) 0.0000(6) -0.0007(6)
O1 0.009(2) 0.015(2) 0.016(2) -0.0020(19) -0.0005(18) -0.0003(19)
O2 0.012(2) 0.015(2) 0.014(2) 0.0039(19) 0.0024(18) 0.0001(19)
O3 0.011(2) 0.020(3) 0.009(2) 0.0023(18) -0.0004(17) 0.0029(19)
O4 0.010(2) 0.013(2) 0.018(2) -0.0004(19) 0.0000(19) -0.0006(18)
O5 0.011(2) 0.017(2) 0.012(2) 0.0016(19) 0.0018(18) -0.0007(19)
O6 0.015(2) 0.014(2) 0.013(2) 0.0002(19) 0.0006(18) -0.003(2)
O7 0.008(2) 0.018(2) 0.015(2) -0.0038(19) -0.0022(18) -0.0014(19)
O8 0.012(2) 0.012(2) 0.021(2) 0.0019(19) 0.0028(19) 0.0015(18)
O9 0.011(2) 0.016(3) 0.016(2) 0.0041(19) 0.0030(18) -0.0008(19)
O10 0.015(3) 0.020(3) 0.018(2) -0.001(2) -0.001(2) -0.005(2)
O11 0.014(2) 0.017(2) 0.007(2) 0.0014(18) -0.0009(18) 0.0028(19)

loop_
_atom_type_symbol
_atom_type_description
_atom_type_scat_dispersion_real
_atom_type_scat_dispersion_imag
_atom_type_scat_source
O O 0.0106 0.0060 'International Tables Vol C Tables 4.2.6.8 and 6.1.1.4'
P P 0.1023 0.0942 'International Tables Vol C Tables 4.2.6.8 and 6.1.1.4'
Mn Mn 0.3368 0.7283 'International Tables Vol C Tables 4.2.6.8 and 6.1.1.4'
Sr Sr -1.5307 3.2498 'International Tables Vol C Tables 4.2.6.8 and 6.1.1.4'

loop_
_geom_angle_atom_site_label_1
_geom_angle_atom_site_label_2
_geom_angle_atom_site_label_3
_geom_angle
_geom_angle_site_symmetry_1
_geom_angle_site_symmetry_3
_geom_angle_publ_flag
O7 Mn1 O5 90.6(2) . . ?
O7 Mn1 O11 176.0(2) . . ?
O5 Mn1 O11 86.4(2) . . ?
O7 Mn1 O9 91.4(2) . . ?
O5 Mn1 O9 177.4(2) . . ?
O11 Mn1 O9 91.7(2) . . ?
O7 Mn1 O2 87.04(18) . . ?
O5 Mn1 O2 88.93(19) . . ?
O11 Mn1 O2 95.53(19) . . ?
O9 Mn1 O2 89.48(18) . . ?
O7 Mn1 O1 79.58(18) . . ?
O5 Mn1 O1 96.67(18) . . ?
O11 Mn1 O1 98.13(18) . . ?
O9 Mn1 O1 85.37(18) . . ?
O2 Mn1 O1 165.52(17) . . ?
O4 P1 O2 113.5(3) 3_576 . ?
O4 P1 O1 113.1(3) 3_576 1_455 ?
O2 P1 O1 113.8(3) . 1_455 ?
O4 P1 O3 104.0(2) 3_576 3_576 ?
O2 P1 O3 104.4(3) . 3_576 ?
O1 P1 O3 106.9(3) 1_455 3_576 ?
O8 P2 O6 109.0(3) 2_545 2 ?
O8 P2 O7 113.2(3) 2_545 . ?
O6 P2 O7 112.2(3) 2 . ?
O8 P2 O5 112.8(3) 2_545 2_545 ?
O6 P2 O5 106.4(3) 2 2_545 ?
O7 P2 O5 103.0(2) . 2_545 ?
O10 P3 O9 112.9(3) . 3_576 ?
O10 P3 O11 114.0(3) . . ?
O9 P3 O11 108.0(3) 3_576 . ?
O10 P3 O3 109.6(3) . . ?
O9 P3 O3 107.3(3) 3_576 . ?
O11 P3 O3 104.6(2) . . ?

loop_
_geom_bond_atom_site_label_1
_geom_bond_atom_site_label_2
_geom_bond_distance
_geom_bond_site_symmetry_2
_geom_bond_publ_flag
Sr1 O4 2.473(4) . ?
Sr1 O6 2.477(4) . ?
Sr1 O4 2.584(5) 3_666 ?
Sr1 O10 2.588(5) 3_676 ?
Sr1 O9 2.640(5) . ?
Sr1 O5 2.774(5) 1_545 ?
Sr1 O1 2.842(5) . ?
Sr1 O11 3.148(5) 1_545 ?
Sr1 O3 3.180(5) . ?
Sr2 O8 2.397(5) . ?
Sr2 O2 2.529(5) 2_545 ?
Sr2 O8 2.542(5) 2_645 ?
Sr2 O7 2.573(5) . ?
Sr2 O6 2.586(5) . ?
Sr2 O1 2.766(4) . ?
Sr2 O6 2.791(5) 2_655 ?
Sr2 O5 2.873(5) 2_545 ?
Sr2 O10 3.052(5) 4_585 ?
Mn1 O7 1.902(5) . ?
Mn1 O5 1.929(5) . ?
Mn1 O11 1.930(4) . ?
Mn1 O9 1.937(5) . ?
Mn1 O2 2.232(5) . ?
Mn1 O1 2.301(5) . ?
P1 O4 1.502(5) 3_576 ?
P1 O2 1.519(5) . ?
P1 O1 1.525(5) 1_455 ?
P1 O3 1.634(5) 3_576 ?
P2 O8 1.501(5) 2_545 ?
P2 O6 1.520(5) 2 ?
P2 O7 1.547(5) . ?
P2 O5 1.575(5) 2_545 ?
P3 O10 1.489(5) . ?
P3 O9 1.541(5) 3_576 ?
P3 O11 1.544(4) . ?
P3 O3 1.598(5) . ?
